data_2213504
loop_
_publ_author_name
'Ustaba\,s, Re\,sat'
'\,Coruh, Ufuk'
'Sancak, Kemal'
'Demirkan, Esra'
'V\'azquez-L\'opez, Ezequiel M.'

_publ_section_title
1-(Acetonyl)-3-(2-thienylmethyl)-4-(4<i>H</i>-1,2,4-triazol-4-yl)-1<i>H</i>-1,2,4-triazol-5(4<i>H</i>)-one
_journal_coeditor_code PK2019
_journal_issue 5
_journal_name_full 'Acta Crystallographica Section E'
_journal_page_first o2774
_journal_page_last o2775
_journal_paper_doi 10.1107/S1600536807020326
_journal_volume 63
_journal_year 2007
_chemical_formula_iupac 'C12 H12 N6 O2 S'
_chemical_formula_moiety 'C12 H12 N6 O2 S'
_chemical_formula_sum 'C12 H12 N6 O2 S'
_chemical_formula_weight 304.34
_chemical_name_systematic
;
1-(Acetonyl)-3-(2-thienylmethyl)-4-(4H-1,2,4-triazol-4-yl)-1H-
1,2,4-triazol-5(4H)-one
;
_space_group_IT_number 14
_symmetry_cell_setting monoclinic
_symmetry_space_group_name_Hall '-P 2ybc'
_symmetry_space_group_name_H-M 'P 1 21/c 1'
_atom_sites_solution_hydrogens geom
_atom_sites_solution_primary direct
_atom_sites_solution_secondary difmap
_cell_angle_alpha 90.00
_cell_angle_beta 95.087(3)
_cell_angle_gamma 90.00
_cell_formula_units_Z 4
_cell_length_a 5.8357(8)
_cell_length_b 32.084(4)
_cell_length_c 7.4958(10)
_cell_measurement_reflns_used 1214
_cell_measurement_temperature 293(2)
_cell_measurement_theta_max 25.3
_cell_measurement_theta_min 2.5
_cell_volume 1397.9(3)
_computing_cell_refinement SMART
_computing_data_collection 'SMART (Bruker, 1997)'
_computing_data_reduction 'SAINT (Bruker, 1997)'
_computing_molecular_graphics 'ORTEP-3 for Windows (Farrugia, 1997)'
_computing_publication_material 'WinGX (Farrugia, 1999)'
_computing_structure_refinement 'SHELXL97 (Sheldrick, 1997)'
_computing_structure_solution 'SHELXS97 (Sheldrick, 1997)'
_diffrn_ambient_temperature 293(2)
_diffrn_measured_fraction_theta_full 0.962
_diffrn_measured_fraction_theta_max 0.962
_diffrn_measurement_device_type 'Bruker SMART CCD area-detector'
_diffrn_measurement_method '\f and \w'
_diffrn_radiation_monochromator graphite
_diffrn_radiation_source 'fine-focus sealed tube'
_diffrn_radiation_type MoK\a
_diffrn_radiation_wavelength 0.71073
_diffrn_reflns_av_R_equivalents 0.086
_diffrn_reflns_av_sigmaI/netI 0.112
_diffrn_reflns_limit_h_max 7
_diffrn_reflns_limit_h_min -6
_diffrn_reflns_limit_k_max 38
_diffrn_reflns_limit_k_min -38
_diffrn_reflns_limit_l_max 5
_diffrn_reflns_limit_l_min -8
_diffrn_reflns_number 6559
_diffrn_reflns_theta_full 25.3
_diffrn_reflns_theta_max 25.3
_diffrn_reflns_theta_min 2.5
_diffrn_standards_number 0
_exptl_absorpt_coefficient_mu 0.246
_exptl_absorpt_correction_T_max 0.969
_exptl_absorpt_correction_T_min 0.685
_exptl_absorpt_correction_type multi-scan
_exptl_absorpt_process_details '(SADABS; Bruker, 1997)'
_exptl_crystal_colour colorless
_exptl_crystal_density_diffrn 1.446
_exptl_crystal_density_method 'not measured'
_exptl_crystal_description irregular
_exptl_crystal_F_000 632
_exptl_crystal_size_max 0.37
_exptl_crystal_size_mid 0.30
_exptl_crystal_size_min 0.13
_refine_diff_density_max 0.171
_refine_diff_density_min -0.173
_refine_ls_extinction_coef 0.0045(8)
_refine_ls_extinction_expression Fc^*^=kFc[1+0.001xFc^2^\l^3^/sin(2\q)]^-1/4^
_refine_ls_extinction_method SHELXL97
_refine_ls_goodness_of_fit_ref 0.815
_refine_ls_hydrogen_treatment constr
_refine_ls_matrix_type full
_refine_ls_number_parameters 201
_refine_ls_number_reflns 2412
_refine_ls_number_restraints 183
_refine_ls_restrained_S_all 0.846
_refine_ls_R_factor_all 0.119
_refine_ls_R_factor_gt 0.047
_refine_ls_shift/su_max 0.000
_refine_ls_shift/su_mean 0.000
_refine_ls_structure_factor_coef Fsqd
_refine_ls_weighting_details 'calc w=1/[\s^2^(Fo^2^)+(0.028P)^2^] where P=(Fo^2^+2Fc^2^)/3'
_refine_ls_weighting_scheme calc
_refine_ls_wR_factor_gt 0.076
_refine_ls_wR_factor_ref 0.089
_reflns_number_gt 1214
_reflns_number_total 2412
_reflns_threshold_expression I>2\s(I)
_cod_data_source_file pk2019.cif
_cod_data_source_block I
_cod_original_sg_symbol_H-M 'P 21/c'
_cod_database_code 2213504
_cod_database_fobs_code 2213504

loop_
_symmetry_equiv_pos_as_xyz
'x, y, z'
'-x, y+1/2, -z+1/2'
'-x, -y, -z'
'x, -y-1/2, z-1/2'

loop_
_atom_site_type_symbol
_atom_site_label
_atom_site_fract_x
_atom_site_fract_y
_atom_site_fract_z
_atom_site_U_iso_or_equiv
_atom_site_adp_type
_atom_site_calc_flag
_atom_site_refinement_flags
_atom_site_occupancy
_atom_site_disorder_assembly
_atom_site_disorder_group
C C21 -0.1123(5) 0.62882(8) 0.4109(4) 0.0508(8) Uani d D 1 . .
H H21A -0.2652 0.6397 0.4233 0.061 Uiso calc R 1 A 1
H H21B -0.1177 0.6134 0.2992 0.061 Uiso calc R 1 A 1
C C22 0.0521(5) 0.66449(9) 0.4029(4) 0.0505(7) Uani d PDU 0.50 B 1
C C23 0.238(2) 0.6635(5) 0.313(2) 0.0758(7) Uani d PDU 0.50 B 1
H H23 0.2751 0.6408 0.2430 0.091 Uiso calc PR 0.50 B 1
C C24 0.379(3) 0.7009(3) 0.332(2) 0.0774(13) Uani d PDU 0.50 B 1
H H24 0.5122 0.7057 0.2763 0.093 Uiso calc PR 0.50 B 1
C C25 0.2859(7) 0.72750(11) 0.4445(5) 0.0764(12) Uani d PDU 0.50 B 1
H H25 0.3509 0.7531 0.4787 0.092 Uiso calc PR 0.50 B 1
S S21 0.0395(7) 0.70954(11) 0.5162(5) 0.0742(7) Uani d PRDU 0.50 B 1
C C22' 0.0521(5) 0.66449(9) 0.4029(4) 0.0505(7) Uani d PDU 0.50 B 2
C C23' 0.021(3) 0.7032(4) 0.4704(18) 0.0742(7) Uani d PDU 0.50 B 2
H H23' -0.1058 0.7117 0.5278 0.089 Uiso calc PR 0.50 B 2
C C24' 0.2230(14) 0.7298(3) 0.4377(10) 0.0764(12) Uani d PDU 0.50 B 2
H H24' 0.2445 0.7570 0.4781 0.092 Uiso calc PR 0.50 B 2
C C25' 0.366(3) 0.7094(3) 0.344(2) 0.0774(13) Uani d PDU 0.50 B 2
H H25' 0.5009 0.7210 0.3092 0.093 Uiso calc PR 0.50 B 2
S S21' 0.2842(6) 0.66048(14) 0.2919(6) 0.0758(7) Uani d PDU 0.50 B 2
N N1 -0.0889(3) 0.60701(6) 0.7383(3) 0.0403(6) Uani d . 1 . .
C C2 -0.0471(4) 0.59995(8) 0.5620(4) 0.0399(7) Uani d . 1 B .
N N3 0.0634(4) 0.56527(7) 0.5507(3) 0.0457(6) Uani d . 1 . .
N N4 0.0926(3) 0.54966(6) 0.7243(3) 0.0419(6) Uani d . 1 B .
C C5 -0.0098(4) 0.57328(8) 0.8443(4) 0.0421(7) Uani d . 1 B .
O O51 -0.0271(3) 0.56817(5) 1.0029(3) 0.0559(6) Uani d . 1 . .
N N11 -0.2326(4) 0.63674(6) 0.7998(3) 0.0439(6) Uani d . 1 B .
O O41 0.5537(3) 0.53282(6) 0.7185(3) 0.0744(7) Uani d . 1 . .
C C41 0.1784(4) 0.50814(7) 0.7550(4) 0.0456(7) Uani d . 1 . .
H H41A 0.0980 0.4897 0.6682 0.055 Uiso calc R 1 B .
H H41B 0.1426 0.4993 0.8730 0.055 Uiso calc R 1 . .
C C42 0.4318(5) 0.50339(9) 0.7430(3) 0.0440(7) Uani d . 1 B .
C C43 0.5203(5) 0.45964(8) 0.7612(4) 0.0584(8) Uani d . 1 . .
H H43A 0.6821 0.4601 0.7981 0.088 Uiso calc R 1 B .
H H43B 0.4949 0.4456 0.6481 0.088 Uiso calc R 1 . .
H H43C 0.4407 0.4451 0.8492 0.088 Uiso calc R 1 . .
N N12 -0.3510(6) 0.68921(9) 0.9474(4) 0.0846(9) Uani d . 1 B .
N N13 -0.5427(5) 0.66589(10) 0.8810(4) 0.0817(9) Uani d . 1 B .
C C12 -0.4651(5) 0.63472(10) 0.7955(4) 0.0630(9) Uani d . 1 . .
H H12 -0.5556 0.6139 0.7391 0.076 Uiso calc R 1 B .
C C11 -0.1712(6) 0.67082(9) 0.8970(4) 0.0649(9) Uani d . 1 . .
H H11 -0.0206 0.6798 0.9241 0.078 Uiso calc R 1 B .

loop_
_atom_site_aniso_label
_atom_site_aniso_U_11
_atom_site_aniso_U_22
_atom_site_aniso_U_33
_atom_site_aniso_U_12
_atom_site_aniso_U_13
_atom_site_aniso_U_23
C21 0.0548(19) 0.0479(18) 0.049(2) 0.0007(15) 0.0017(16) 0.0037(15)
C22 0.0550(17) 0.0433(15) 0.0531(18) 0.0029(13) 0.0045(15) 0.0094(14)
C23 0.0557(16) 0.0810(11) 0.0934(14) 0.0008(12) 0.0219(11) 0.0207(10)
C24 0.066(2) 0.074(3) 0.092(3) -0.010(2) 0.0082(18) 0.024(2)
C25 0.085(3) 0.059(2) 0.085(2) -0.016(2) 0.002(2) 0.0139(18)
S21 0.0963(14) 0.0515(13) 0.078(2) -0.0098(11) 0.0229(14) -0.0079(11)
C22' 0.0550(17) 0.0433(15) 0.0531(18) 0.0029(13) 0.0045(15) 0.0094(14)
C23' 0.0963(14) 0.0515(13) 0.078(2) -0.0098(11) 0.0229(14) -0.0079(11)
C24' 0.085(3) 0.059(2) 0.085(2) -0.016(2) 0.002(2) 0.0139(18)
C25' 0.066(2) 0.074(3) 0.092(3) -0.010(2) 0.0082(18) 0.024(2)
S21' 0.0557(16) 0.0810(11) 0.0934(14) 0.0008(12) 0.0219(11) 0.0207(10)
N1 0.0394(14) 0.0349(13) 0.0476(16) 0.0072(11) 0.0093(12) 0.0006(12)
C2 0.0347(17) 0.0408(18) 0.0445(19) -0.0041(14) 0.0048(14) -0.0011(15)
N3 0.0496(16) 0.0409(14) 0.0481(16) 0.0039(11) 0.0119(12) 0.0005(12)
N4 0.0441(15) 0.0343(13) 0.0481(16) 0.0058(11) 0.0087(12) 0.0043(12)
C5 0.0342(18) 0.0373(17) 0.055(2) -0.0024(13) 0.0060(16) 0.0045(17)
O51 0.0665(15) 0.0568(13) 0.0458(13) 0.0074(10) 0.0124(11) 0.0097(11)
N11 0.0423(15) 0.0369(13) 0.0535(16) 0.0049(12) 0.0103(12) -0.0045(12)
O41 0.0484(14) 0.0548(13) 0.121(2) -0.0130(11) 0.0126(13) -0.0001(13)
C41 0.0428(18) 0.0358(16) 0.059(2) 0.0027(13) 0.0107(15) 0.0047(14)
C42 0.0396(17) 0.0449(18) 0.0478(19) 0.0000(15) 0.0052(15) -0.0050(15)
C43 0.0533(19) 0.0534(18) 0.069(2) 0.0144(15) 0.0101(16) 0.0003(16)
N12 0.093(3) 0.075(2) 0.088(2) 0.0220(19) 0.018(2) -0.0249(17)
N13 0.072(2) 0.086(2) 0.092(2) 0.0272(19) 0.0309(19) -0.0095(18)
C12 0.047(2) 0.065(2) 0.078(3) 0.0035(17) 0.0101(18) -0.0026(19)
C11 0.067(2) 0.055(2) 0.074(2) 0.0001(18) 0.0108(19) -0.0189(19)

loop_
_atom_type_symbol
_atom_type_description
_atom_type_scat_dispersion_real
_atom_type_scat_dispersion_imag
_atom_type_scat_source
C C 0.0033 0.0016 'International Tables Vol C Tables 4.2.6.8 and 6.1.1.4'
H H 0.0000 0.0000 'International Tables Vol C Tables 4.2.6.8 and 6.1.1.4'
N N 0.0061 0.0033 'International Tables Vol C Tables 4.2.6.8 and 6.1.1.4'
O O 0.0106 0.0060 'International Tables Vol C Tables 4.2.6.8 and 6.1.1.4'
S S 0.1246 0.1234 'International Tables Vol C Tables 4.2.6.8 and 6.1.1.4'

loop_
_geom_angle_atom_site_label_1
_geom_angle_atom_site_label_2
_geom_angle_atom_site_label_3
_geom_angle
C2 C21 C22 112.6(2)
C2 C21 H21A 109.1
C22 C21 H21A 109.1
C2 C21 H21B 109.1
C22 C21 H21B 109.1
H21A C21 H21B 107.8
C23 C22 C21 123.8(8)
C23 C22 S21 110.7(8)
C21 C22 S21 125.4(2)
C22 C23 C24 113.9(13)
C22 C23 H23 123.0
C24 C23 H23 123.0
C25 C24 C23 109.4(11)
C25 C24 H24 125.3
C23 C24 H24 125.3
C24 C25 S21 112.7(6)
C24 C25 H25 123.6
S21 C25 H25 123.6
C25 S21 C22 93.23(16)
C24' C23' H23' 125.4
C25' C24' C23' 110.5(9)
C25' C24' H24' 124.8
C23' C24' H24' 124.8
C24' C25' S21' 114.3(11)
C24' C25' H25' 122.9
S21' C25' H25' 122.9
N11 N1 C2 126.7(2)
N11 N1 C5 121.8(2)
C2 N1 C5 109.8(2)
N3 C2 N1 109.6(2)
N3 C2 C21 125.6(3)
N1 C2 C21 124.8(2)
C2 N3 N4 105.6(2)
C5 N4 N3 113.2(2)
C5 N4 C41 125.5(2)
N3 N4 C41 119.8(2)
O51 C5 N4 130.9(3)
O51 C5 N1 127.6(3)
N4 C5 N1 101.5(2)
C11 N11 C12 105.7(3)
C11 N11 N1 127.1(3)
C12 N11 N1 126.7(2)
N4 C41 C42 114.7(2)
N4 C41 H41A 108.6
C42 C41 H41A 108.6
N4 C41 H41B 108.6
C42 C41 H41B 108.6
H41A C41 H41B 107.6
O41 C42 C41 121.9(2)
O41 C42 C43 123.0(3)
C41 C42 C43 115.1(2)
C42 C43 H43A 109.5
C42 C43 H43B 109.5
H43A C43 H43B 109.5
C42 C43 H43C 109.5
H43A C43 H43C 109.5
H43B C43 H43C 109.5
C11 N12 N13 107.3(3)
C12 N13 N12 106.6(3)
N13 C12 N11 110.2(3)
N13 C12 H12 124.9
N11 C12 H12 124.9
N12 C11 N11 110.2(3)
N12 C11 H11 124.9
N11 C11 H11 124.9

loop_
_geom_bond_atom_site_label_1
_geom_bond_atom_site_label_2
_geom_bond_distance
C21 C2 1.487(3)
C21 C22 1.498(3)
C21 H21A 0.9700
C21 H21B 0.9700
C22 C23 1.330(13)
C22 S21 1.681(4)
C23 C24 1.456(17)
C23 H23 0.9300
C24 C25 1.345(10)
C24 H24 0.9300
C25 S21 1.6807
C25 H25 0.9300
C23' C24' 1.493(13)
C23' H23' 0.9300
C24' C25' 1.313(10)
C24' H24' 0.9300
C25' S21' 1.675(11)
C25' H25' 0.9300
N1 N11 1.376(3)
N1 C2 1.383(3)
N1 C5 1.396(3)
C2 N3 1.292(3)
N3 N4 1.390(3)
N4 C5 1.355(3)
N4 C41 1.434(3)
C5 O51 1.213(3)
N11 C11 1.345(3)
N11 C12 1.356(3)
O41 C42 1.206(3)
C41 C42 1.497(3)
C41 H41A 0.9700
C41 H41B 0.9700
C42 C43 1.498(3)
C43 H43A 0.9600
C43 H43B 0.9600
C43 H43C 0.9600
N12 C11 1.289(3)
N12 N13 1.400(4)
N13 C12 1.291(3)
C12 H12 0.9300
C11 H11 0.9300

loop_
_geom_hbond_atom_site_label_D
_geom_hbond_atom_site_label_H
_geom_hbond_atom_site_label_A
_geom_hbond_site_symmetry_A
_geom_hbond_distance_DH
_geom_hbond_distance_HA
_geom_hbond_distance_DA
_geom_hbond_angle_DHA
C24^'^ H25 N12 4_675 1.081 2.566 3.593(9) 158
C25 H25 N12 4_675 0.93 2.566 3.409(5) 151
C41 H41A N3 3_566 0.97 2.532 3.495(3) 172
C41 H41B O51 3_567 0.97 2.472 3.217(3) 134
C43 H43A O51 3_667 0.96 2.563 3.426(3) 150
